data_2017899
loop_
_publ_author_name
'Lu, Yu-Bing'
'Yang, Ping'
'Huang, Wen-Na'
'Yang, Yan-Na'
'Wu, Jian-Zhong'

_publ_section_title
;
 5-Formylsalicylic acid and 5-(benzimidazolium-2-yl)salicylate
;
_journal_coeditor_code SK3389
_journal_issue 12
_journal_name_full 'Acta Crystallographica Section C'
_journal_page_first o596
_journal_page_last o599
_journal_paper_doi 10.1107/S0108270110044926
_journal_volume 66
_journal_year 2010
_chemical_formula_iupac 'C8 H6 O4'
_chemical_formula_moiety 'C8 H6 O4'
_chemical_formula_sum 'C8 H6 O4'
_chemical_formula_weight 166.13
_chemical_name_common '5-Formylsalicylic acid'
_chemical_name_systematic
;
5-Formyl-2-hydroxybenzoic acid
;
_space_group_IT_number 14
_symmetry_cell_setting monoclinic
_symmetry_space_group_name_Hall '-P 2ybc'
_symmetry_space_group_name_H-M 'P 1 21/c 1'
_atom_sites_solution_hydrogens geom
_atom_sites_solution_primary direct
_atom_sites_solution_secondary difmap
_audit_creation_method SHELXL97
_cell_angle_alpha 90.00
_cell_angle_beta 91.525(5)
_cell_angle_gamma 90.00
_cell_formula_units_Z 4
_cell_length_a 3.7762(3)
_cell_length_b 16.3219(11)
_cell_length_c 11.6334(8)
_cell_measurement_reflns_used 3041
_cell_measurement_temperature 298(2)
_cell_measurement_theta_max 25.97
_cell_measurement_theta_min 3.03
_cell_volume 716.77(9)
_computing_cell_refinement 'APEX2 (Bruker, 2004)'
_computing_data_collection 'APEX2 (Bruker, 2004)'
_computing_data_reduction 'APEX2 (Bruker, 2004)'
_computing_molecular_graphics 'ORTEP-3 (Farrugia, 1997)'
_computing_publication_material 'PLATON (Spek, 2009)'
_computing_structure_refinement 'SHELXL97 (Sheldrick, 2008)'
_computing_structure_solution 'SHELXS97 (Sheldrick, 2008)'
_diffrn_ambient_temperature 298(2)
_diffrn_measured_fraction_theta_full 0.994
_diffrn_measured_fraction_theta_max 0.994
_diffrn_measurement_device_type 'Bruker APEXII CCD area-detector'
_diffrn_measurement_method '\f and \w scans'
_diffrn_radiation_monochromator graphite
_diffrn_radiation_source 'fine-focus sealed tube'
_diffrn_radiation_type MoK\a
_diffrn_radiation_wavelength 0.71073
_diffrn_reflns_av_R_equivalents 0.0426
_diffrn_reflns_av_sigmaI/netI 0.0279
_diffrn_reflns_limit_h_max 3
_diffrn_reflns_limit_h_min -4
_diffrn_reflns_limit_k_max 21
_diffrn_reflns_limit_k_min -21
_diffrn_reflns_limit_l_max 15
_diffrn_reflns_limit_l_min -14
_diffrn_reflns_number 9607
_diffrn_reflns_theta_full 27.99
_diffrn_reflns_theta_max 27.99
_diffrn_reflns_theta_min 2.15
_exptl_absorpt_coefficient_mu 0.126
_exptl_absorpt_correction_T_max 0.9752
_exptl_absorpt_correction_T_min 0.9560
_exptl_absorpt_correction_type multi-scan
_exptl_absorpt_process_details '(SADABS; Bruker, 2002)'
_exptl_crystal_colour colourless
_exptl_crystal_density_diffrn 1.539
_exptl_crystal_density_method 'not measured'
_exptl_crystal_description block
_exptl_crystal_F_000 344
_exptl_crystal_size_max 0.50
_exptl_crystal_size_mid 0.30
_exptl_crystal_size_min 0.20
_refine_diff_density_max 0.215
_refine_diff_density_min -0.179
_refine_ls_extinction_method none
_refine_ls_goodness_of_fit_ref 1.033
_refine_ls_hydrogen_treatment constr
_refine_ls_matrix_type full
_refine_ls_number_parameters 111
_refine_ls_number_reflns 1699
_refine_ls_number_restraints 0
_refine_ls_restrained_S_all 1.033
_refine_ls_R_factor_all 0.0591
_refine_ls_R_factor_gt 0.0405
_refine_ls_shift/su_max 0.000
_refine_ls_shift/su_mean 0.000
_refine_ls_structure_factor_coef Fsqd
_refine_ls_weighting_details 'calc w = 1/[\s^2^(Fo^2^)+(0.0646P)^2^+0.0917P] where P=(Fo^2^+2Fc^2^)/3'
_refine_ls_weighting_scheme calc
_refine_ls_wR_factor_gt 0.1111
_refine_ls_wR_factor_ref 0.1234
_reflns_number_gt 1202
_reflns_number_total 1708
_reflns_threshold_expression I>2\s(I)
_cod_data_source_file sk3389.cif
_cod_data_source_block I
_cod_original_sg_symbol_H-M 'P 21/c'
_cod_database_code 2017899
_cod_database_fobs_code 2017899

loop_
_symmetry_equiv_pos_as_xyz
'x, y, z'
'-x, y+1/2, -z+1/2'
'-x, -y, -z'
'x, -y-1/2, z-1/2'

loop_
_atom_site_type_symbol
_atom_site_label
_atom_site_fract_x
_atom_site_fract_y
_atom_site_fract_z
_atom_site_U_iso_or_equiv
_atom_site_adp_type
_atom_site_calc_flag
_atom_site_refinement_flags
_atom_site_occupancy
_atom_site_disorder_assembly
_atom_site_disorder_group
C C1 0.7100(4) 0.69404(8) 0.09974(11) 0.0363(3) Uani d . 1 . .
C C2 0.5386(4) 0.70240(9) -0.00863(11) 0.0396(4) Uani d . 1 . .
C C3 0.4729(4) 0.78064(9) -0.05358(12) 0.0426(4) Uani d . 1 . .
H H3A 0.3625 0.7861 -0.1256 0.051 Uiso calc R 1 . .
C C4 0.5691(4) 0.84907(9) 0.00710(12) 0.0414(4) Uani d . 1 . .
H H4 0.5234 0.9007 -0.0238 0.050 Uiso calc R 1 . .
C C5 0.7371(4) 0.84197(8) 0.11620(11) 0.0380(3) Uani d . 1 . .
C C6 0.8046(4) 0.76454(8) 0.16036(11) 0.0370(3) Uani d . 1 . .
H H6 0.9158 0.7596 0.2323 0.044 Uiso calc R 1 . .
C C7 0.7911(4) 0.61173(9) 0.14672(12) 0.0419(4) Uani d . 1 . .
C C8 0.8511(4) 0.91348(9) 0.18176(12) 0.0442(4) Uani d . 1 . .
H H8 0.9648 0.9049 0.2526 0.053 Uiso calc R 1 . .
O O1 0.4342(3) 0.63807(7) -0.07275(9) 0.0547(3) Uani d . 1 . .
H H1 0.4742 0.5956 -0.0371 0.082 Uiso calc R 1 . .
O O2 0.6998(3) 0.54837(6) 0.09905(10) 0.0589(4) Uani d . 1 . .
O O3 0.9731(3) 0.61438(6) 0.24459(9) 0.0563(4) Uani d . 1 . .
H H3 1.0152 0.5676 0.2667 0.085 Uiso calc R 1 . .
O O4 0.8078(4) 0.98366(6) 0.15020(10) 0.0641(4) Uani d . 1 . .

loop_
_atom_site_aniso_label
_atom_site_aniso_U_11
_atom_site_aniso_U_22
_atom_site_aniso_U_33
_atom_site_aniso_U_12
_atom_site_aniso_U_13
_atom_site_aniso_U_23
C1 0.0407(8) 0.0318(7) 0.0363(7) -0.0006(5) -0.0050(6) 0.0005(5)
C2 0.0442(8) 0.0383(8) 0.0359(7) -0.0032(6) -0.0051(6) -0.0056(5)
C3 0.0491(9) 0.0445(8) 0.0336(7) -0.0003(7) -0.0123(6) 0.0013(6)
C4 0.0481(9) 0.0355(7) 0.0401(7) 0.0019(6) -0.0085(6) 0.0057(6)
C5 0.0427(8) 0.0324(7) 0.0386(7) -0.0006(6) -0.0064(6) -0.0006(5)
C6 0.0430(8) 0.0352(7) 0.0324(6) 0.0001(6) -0.0085(5) 0.0012(5)
C7 0.0517(9) 0.0338(7) 0.0397(7) -0.0015(6) -0.0054(6) -0.0006(6)
C8 0.0538(9) 0.0369(8) 0.0413(8) -0.0007(7) -0.0120(6) -0.0002(6)
O1 0.0784(8) 0.0405(6) 0.0441(6) -0.0048(5) -0.0198(5) -0.0069(4)
O2 0.0845(9) 0.0331(6) 0.0581(7) -0.0037(5) -0.0174(6) -0.0054(5)
O3 0.0860(9) 0.0317(5) 0.0499(6) 0.0037(5) -0.0255(6) 0.0030(4)
O4 0.0975(10) 0.0308(6) 0.0622(7) -0.0027(6) -0.0305(6) -0.0020(5)

loop_
_atom_type_symbol
_atom_type_description
_atom_type_scat_dispersion_real
_atom_type_scat_dispersion_imag
_atom_type_scat_source
C C 0.0033 0.0016 'International Tables Vol C Tables 4.2.6.8 and 6.1.1.4'
H H 0.0000 0.0000 'International Tables Vol C Tables 4.2.6.8 and 6.1.1.4'
O O 0.0106 0.0060 'International Tables Vol C Tables 4.2.6.8 and 6.1.1.4'

loop_
_geom_angle_atom_site_label_1
_geom_angle_atom_site_label_2
_geom_angle_atom_site_label_3
_geom_angle_site_symmetry_1
_geom_angle_site_symmetry_3
_geom_angle
_geom_angle_publ_flag
C6 C1 C2 . . 118.64(12) ?
C6 C1 C7 . . 121.06(12) ?
C2 C1 C7 . . 120.29(12) ?
O1 C2 C3 . . 117.39(12) ?
O1 C2 C1 . . 122.90(13) ?
C3 C2 C1 . . 119.71(12) ?
C4 C3 C2 . . 120.74(12) ?
C4 C3 H3A . . 119.6 ?
C2 C3 H3A . . 119.6 ?
C3 C4 C5 . . 120.39(13) ?
C3 C4 H4 . . 119.8 ?
C5 C4 H4 . . 119.8 ?
C6 C5 C4 . . 118.89(12) ?
C6 C5 C8 . . 119.29(12) ?
C4 C5 C8 . . 121.80(12) ?
C5 C6 C1 . . 121.62(12) ?
C5 C6 H6 . . 119.2 ?
C1 C6 H6 . . 119.2 ?
O2 C7 O3 . . 123.84(14) ?
O2 C7 C1 . . 123.31(14) ?
O3 C7 C1 . . 112.85(12) ?
O4 C8 C5 . . 124.34(13) ?
O4 C8 H8 . . 117.8 ?
C5 C8 H8 . . 117.8 ?
C2 O1 H1 . . 109.5 ?
C7 O3 H3 . . 109.5 ?

loop_
_geom_bond_atom_site_label_1
_geom_bond_atom_site_label_2
_geom_bond_site_symmetry_2
_geom_bond_distance
_geom_bond_publ_flag
C1 C6 . 1.3913(18) ?
C1 C2 . 1.408(2) ?
C1 C7 . 1.4795(19) ?
C2 O1 . 1.3411(16) ?
C2 C3 . 1.400(2) ?
C3 C4 . 1.365(2) ?
C3 H3A . 0.9300 ?
C4 C5 . 1.4086(18) ?
C4 H4 . 0.9300 ?
C5 C6 . 1.3854(18) ?
C5 C8 . 1.4532(19) ?
C6 H6 . 0.9300 ?
C7 O2 . 1.2187(16) ?
C7 O3 . 1.3149(17) ?
C8 O4 . 1.2126(17) ?
C8 H8 . 0.9300 ?
O1 H1 . 0.8200 ?
O3 H3 . 0.8200 ?

loop_
_geom_hbond_atom_site_label_D
_geom_hbond_atom_site_label_H
_geom_hbond_atom_site_label_A
_geom_hbond_site_symmetry_A
_geom_hbond_distance_DH
_geom_hbond_distance_HA
_geom_hbond_distance_DA
_geom_hbond_angle_DHA
O3 H3 O4 2_745 0.82 1.80 2.5848(15) 161
O1 H1 O2 3_665 0.82 2.54 3.0988(16) 127
O1 H1 O2 . 0.82 1.94 2.6528(15) 145
C3 H3A O3 4_475 0.93 2.63 3.4315(18) 144
C4 H4 O4 3_675 0.93 2.68 3.5641(18) 158
C8 H8 O1 4_676 0.93 2.75 3.6576(18) 165

loop_
_geom_torsion_atom_site_label_1
_geom_torsion_atom_site_label_2
_geom_torsion_atom_site_label_3
_geom_torsion_atom_site_label_4
_geom_torsion_site_symmetry_1
_geom_torsion_site_symmetry_2
_geom_torsion_site_symmetry_3
_geom_torsion_site_symmetry_4
_geom_torsion
_geom_torsion_publ_flag
C6 C1 C2 O1 . . . . -179.28(13) ?
C7 C1 C2 O1 . . . . 1.6(2) ?
C6 C1 C2 C3 . . . . 1.1(2) ?
C7 C1 C2 C3 . . . . -178.11(13) ?
O1 C2 C3 C4 . . . . 179.49(13) ?
C1 C2 C3 C4 . . . . -0.8(2) ?
C2 C3 C4 C5 . . . . 0.1(2) ?
C3 C4 C5 C6 . . . . 0.3(2) ?
C3 C4 C5 C8 . . . . 178.39(14) ?
C4 C5 C6 C1 . . . . -0.1(2) ?
C8 C5 C6 C1 . . . . -178.20(13) ?
C2 C1 C6 C5 . . . . -0.6(2) ?
C7 C1 C6 C5 . . . . 178.56(12) ?
C6 C1 C7 O2 . . . . 176.71(14) ?
C2 C1 C7 O2 . . . . -4.1(2) ?
C6 C1 C7 O3 . . . . -3.7(2) ?
C2 C1 C7 O3 . . . . 175.47(13) ?
C6 C5 C8 O4 . . . . 179.28(14) ?
C4 C5 C8 O4 . . . . 1.2(2) ?

loop_
_cod_related_entry_id
_cod_related_entry_database
_cod_related_entry_code
1 ChemSpider 62439
